data_4101879
loop_
_publ_author_name
'David E. Herbert'
'Joe B. Gilroy'
'Anne Staubitz'
'Mairi F. Haddow'
'Jeremy N. Harvey'
'Ian Manners'

_publ_section_title
;
 Strain-Induced Cleavage of Carbon-Carbon Bonds: Bridge Rupture Reactions
 of Group 8 Dicarba[2]metallocenophanes
;
_journal_name_full 'Journal of the American Chemical Society'
_journal_page_first 1988
_journal_page_last 1998
_journal_paper_doi 10.1021/ja9087049
_journal_volume 132
_journal_year 2010
_chemical_formula_moiety 'C18 H24 Ru'
_chemical_formula_sum 'C18 H24 Ru'
_chemical_formula_weight 341.44
_chemical_name_systematic
; 
 ? 
;
_space_group_IT_number 4
_symmetry_cell_setting monoclinic
_symmetry_space_group_name_Hall 'P 2yb'
_symmetry_space_group_name_H-M 'P 1 21 1'
_atom_sites_solution_hydrogens geom
_atom_sites_solution_primary direct
_atom_sites_solution_secondary difmap
_audit_creation_method SHELXL-97
_cell_angle_alpha 90.00
_cell_angle_beta 91.849(5)
_cell_angle_gamma 90.00
_cell_formula_units_Z 2
_cell_length_a 8.0839(6)
_cell_length_b 10.4761(8)
_cell_length_c 8.6654(7)
_cell_measurement_reflns_used 2500
_cell_measurement_temperature 100(2)
_cell_measurement_theta_max 30.71
_cell_measurement_theta_min 3.05
_cell_volume 733.47(10)
_computing_cell_refinement 'Bruker Apex II'
_computing_data_collection 'Bruker Apex II'
_computing_data_reduction 'Bruker SAINT'
_computing_molecular_graphics 'Bruker ShelXTL'
_computing_publication_material 'Bruker ShelXTL'
_computing_structure_refinement 'SHELXL-97 (Sheldrick, 1997)'
_computing_structure_solution 'SHELXS-97 (Sheldrick, 1990)'
_diffrn_ambient_temperature 100(2)
_diffrn_measured_fraction_theta_full 0.996
_diffrn_measured_fraction_theta_max 0.918
_diffrn_measurement_device_type 'CCD area detector'
_diffrn_measurement_method 'phi and omega scans'
_diffrn_radiation_monochromator graphite
_diffrn_radiation_source 'fine-focus sealed tube'
_diffrn_radiation_type MoK\a
_diffrn_radiation_wavelength 0.71073
_diffrn_reflns_av_R_equivalents 0.0000
_diffrn_reflns_av_sigmaI/netI 0.0469
_diffrn_reflns_limit_h_max 12
_diffrn_reflns_limit_h_min -12
_diffrn_reflns_limit_k_max 16
_diffrn_reflns_limit_k_min -16
_diffrn_reflns_limit_l_max 13
_diffrn_reflns_limit_l_min -13
_diffrn_reflns_number 5240
_diffrn_reflns_theta_full 30.00
_diffrn_reflns_theta_max 33.85
_diffrn_reflns_theta_min 2.35
_exptl_absorpt_coefficient_mu 1.053
_exptl_absorpt_correction_T_max 0.9299
_exptl_absorpt_correction_T_min 0.6374
_exptl_absorpt_correction_type multi-scan
_exptl_absorpt_process_details 'TWINABS V2008/1'
_exptl_crystal_colour yellow
_exptl_crystal_density_diffrn 1.546
_exptl_crystal_density_method 'not measured'
_exptl_crystal_description plate
_exptl_crystal_F_000 352
_exptl_crystal_size_max 0.47
_exptl_crystal_size_mid 0.24
_exptl_crystal_size_min 0.07
_refine_diff_density_max 0.809
_refine_diff_density_min -1.106
_refine_diff_density_rms 0.114
_refine_ls_abs_structure_details 'Flack H D (1983), Acta Cryst. A39, 876-881'
_refine_ls_abs_structure_Flack 0.48(6)
_refine_ls_extinction_method none
_refine_ls_goodness_of_fit_ref 0.776
_refine_ls_hydrogen_treatment constr
_refine_ls_matrix_type full
_refine_ls_number_parameters 179
_refine_ls_number_reflns 5242
_refine_ls_number_restraints 1
_refine_ls_restrained_S_all 0.776
_refine_ls_R_factor_all 0.0500
_refine_ls_R_factor_gt 0.0394
_refine_ls_shift/su_max 0.002
_refine_ls_shift/su_mean 0.000
_refine_ls_structure_factor_coef Fsqd
_refine_ls_weighting_details 'calc w=1/[\s^2^(Fo^2^)+(0.1000P)^2^+0.2584P] where P=(Fo^2^+2Fc^2^)/3'
_refine_ls_weighting_scheme calc
_refine_ls_wR_factor_gt 0.1016
_refine_ls_wR_factor_ref 0.1093
_reflns_number_gt 4544
_reflns_number_total 5240
_reflns_threshold_expression >2sigma(I)
_cod_data_source_file ja9087049_si_004.cif
_cod_data_source_block Ru_iPr_rac_twin5
_cod_database_code 4101879

loop_
_symmetry_equiv_pos_as_xyz
'x, y, z'
'-x, y+1/2, -z'

loop_
_atom_site_label
_atom_site_type_symbol
_atom_site_fract_x
_atom_site_fract_y
_atom_site_fract_z
_atom_site_U_iso_or_equiv
_atom_site_adp_type
_atom_site_occupancy
_atom_site_symmetry_multiplicity
_atom_site_calc_flag
_atom_site_refinement_flags
_atom_site_disorder_assembly
_atom_site_disorder_group
Ru1 Ru 0.25890(3) 0.51769(11) 0.61989(2) 0.02174(8) Uani 1 1 d . . .
C1 C 0.3604(5) 0.4130(4) 0.4436(5) 0.0247(8) Uani 1 1 d . . .
C2 C 0.4940(6) 0.4841(4) 0.5202(6) 0.0264(9) Uani 1 1 d . . .
H2 H 0.5647 0.5500 0.4711 0.032 Uiso 1 1 calc R . .
C3 C 0.5102(6) 0.4407(5) 0.6777(6) 0.0302(9) Uani 1 1 d . . .
H3 H 0.5896 0.4744 0.7587 0.036 Uiso 1 1 calc R . .
C4 C 0.3923(7) 0.3413(5) 0.6975(6) 0.0320(10) Uani 1 1 d . . .
H4 H 0.3739 0.2943 0.7959 0.038 Uiso 1 1 calc R . .
C5 C 0.3021(7) 0.3219(4) 0.5553(6) 0.0309(10) Uani 1 1 d . . .
H5 H 0.2149 0.2556 0.5355 0.037 Uiso 1 1 calc R . .
C6 C 0.2619(7) 0.4441(5) 0.2946(7) 0.0245(11) Uani 1 1 d . . .
H6 H 0.1579 0.3924 0.2958 0.029 Uiso 1 1 calc R . .
C7 C 0.2091(8) 0.5866(6) 0.2919(8) 0.0297(13) Uani 1 1 d . . .
H7 H 0.3135 0.6374 0.2866 0.036 Uiso 1 1 calc R . .
C8 C 0.1330(6) 0.6195(4) 0.4479(5) 0.0253(8) Uani 1 1 d . . .
C9 C 0.0108(6) 0.5504(4) 0.5320(6) 0.0270(9) Uani 1 1 d . . .
H9 H -0.0667 0.4842 0.4885 0.032 Uiso 1 1 calc R . .
C10 C 0.0173(7) 0.5957(5) 0.6879(6) 0.0318(10) Uani 1 1 d . . .
H10 H -0.0510 0.5630 0.7736 0.038 Uiso 1 1 calc R . .
C11 C 0.1354(7) 0.6952(5) 0.7001(6) 0.0334(10) Uani 1 1 d . . .
H11 H 0.1656 0.7449 0.7955 0.040 Uiso 1 1 calc R . .
C12 C 0.2036(7) 0.7116(4) 0.5522(6) 0.0302(10) Uani 1 1 d . . .
H12 H 0.2873 0.7775 0.5253 0.036 Uiso 1 1 calc R . .
C13 C 0.3577(6) 0.4016(5) 0.1482(5) 0.0297(9) Uani 1 1 d . . .
H13 H 0.2842 0.4190 0.0555 0.036 Uiso 1 1 calc R . .
C14 C 0.3848(8) 0.2585(5) 0.1570(6) 0.0370(11) Uani 1 1 d . . .
H14A H 0.4387 0.2294 0.0637 0.055 Uiso 1 1 calc R . .
H14B H 0.2779 0.2154 0.1652 0.055 Uiso 1 1 calc R . .
H14C H 0.4553 0.2383 0.2479 0.055 Uiso 1 1 calc R . .
C15 C 0.5152(8) 0.4706(6) 0.1266(7) 0.0446(14) Uani 1 1 d . . .
H15A H 0.5826 0.4674 0.2226 0.067 Uiso 1 1 calc R . .
H15B H 0.4916 0.5597 0.0996 0.067 Uiso 1 1 calc R . .
H15C H 0.5757 0.4302 0.0434 0.067 Uiso 1 1 calc R . .
C16 C 0.0996(6) 0.6271(4) 0.1519(5) 0.0271(9) Uani 1 1 d . . .
H16 H 0.1582 0.6019 0.0566 0.033 Uiso 1 1 calc R . .
C17 C -0.0684(7) 0.5630(6) 0.1457(7) 0.0388(11) Uani 1 1 d . . .
H17A H -0.1268 0.5825 0.2402 0.058 Uiso 1 1 calc R . .
H17B H -0.0541 0.4704 0.1368 0.058 Uiso 1 1 calc R . .
H17C H -0.1331 0.5946 0.0560 0.058 Uiso 1 1 calc R . .
C18 C 0.0790(8) 0.7713(5) 0.1489(7) 0.0387(12) Uani 1 1 d . . .
H18A H 0.0131 0.7960 0.0568 0.058 Uiso 1 1 calc R . .
H18B H 0.1881 0.8119 0.1463 0.058 Uiso 1 1 calc R . .
H18C H 0.0226 0.7989 0.2415 0.058 Uiso 1 1 calc R . .

loop_
_atom_site_aniso_label
_atom_site_aniso_U_11
_atom_site_aniso_U_22
_atom_site_aniso_U_33
_atom_site_aniso_U_23
_atom_site_aniso_U_13
_atom_site_aniso_U_12
Ru1 0.03090(14) 0.01666(10) 0.01772(10) 0.0000(2) 0.00193(10) 0.0018(2)
C1 0.032(2) 0.0231(19) 0.0194(18) 0.0001(15) 0.0036(16) 0.0070(16)
C2 0.0270(19) 0.025(2) 0.0271(19) -0.0001(14) 0.0005(16) 0.0042(13)
C3 0.035(2) 0.025(2) 0.030(2) -0.0023(16) -0.0043(18) 0.0069(17)
C4 0.042(3) 0.026(2) 0.028(2) 0.0048(17) 0.0016(19) 0.0094(18)
C5 0.041(3) 0.022(2) 0.030(2) 0.0000(16) 0.003(2) 0.005(2)
C6 0.037(3) 0.0160(18) 0.020(2) 0.0008(13) 0.000(2) 0.003(2)
C7 0.034(3) 0.034(3) 0.021(2) 0.0036(18) 0.001(2) 0.005(2)
C8 0.030(2) 0.026(2) 0.0199(17) 0.0036(15) 0.0000(16) 0.0037(16)
C9 0.0259(19) 0.026(2) 0.029(2) -0.0011(14) 0.0022(16) 0.0047(13)
C10 0.039(2) 0.033(2) 0.0238(19) 0.0028(17) 0.0114(19) 0.0075(19)
C11 0.049(3) 0.020(2) 0.031(2) -0.0020(17) 0.003(2) 0.0082(19)
C12 0.043(3) 0.0161(18) 0.032(2) 0.0059(15) 0.006(2) 0.0056(19)
C13 0.035(2) 0.033(2) 0.0213(19) -0.0030(16) -0.0013(17) 0.0120(18)
C14 0.054(3) 0.031(2) 0.026(2) -0.0072(17) 0.007(2) -0.002(2)
C15 0.058(3) 0.045(3) 0.032(2) -0.007(2) 0.022(3) -0.012(2)
C16 0.038(2) 0.026(2) 0.0176(17) 0.0045(14) 0.0021(16) 0.0108(17)
C17 0.044(3) 0.037(2) 0.035(3) -0.0010(19) -0.012(2) -0.004(2)
C18 0.051(3) 0.030(2) 0.035(3) 0.011(2) 0.000(2) 0.002(2)

loop_
_atom_type_symbol
_atom_type_description
_atom_type_scat_dispersion_real
_atom_type_scat_dispersion_imag
_atom_type_scat_source
C C 0.0033 0.0016 'International Tables Vol C Tables 4.2.6.8 and 6.1.1.4'
H H 0.0000 0.0000 'International Tables Vol C Tables 4.2.6.8 and 6.1.1.4'
Ru Ru -1.2594 0.8363 'International Tables Vol C Tables 4.2.6.8 and 6.1.1.4'

loop_
_geom_angle_atom_site_label_1
_geom_angle_atom_site_label_2
_geom_angle_atom_site_label_3
_geom_angle
_geom_angle_site_symmetry_1
_geom_angle_site_symmetry_3
_geom_angle_publ_flag
C1 Ru1 C8 86.51(14) . . ?
C1 Ru1 C2 40.33(18) . . ?
C8 Ru1 C2 102.46(17) . . ?
C1 Ru1 C9 102.15(17) . . ?
C8 Ru1 C9 39.89(18) . . ?
C2 Ru1 C9 135.49(15) . . ?
C1 Ru1 C12 112.42(18) . . ?
C8 Ru1 C12 39.4(2) . . ?
C2 Ru1 C12 102.93(19) . . ?
C9 Ru1 C12 64.6(2) . . ?
C1 Ru1 C5 40.02(18) . . ?
C8 Ru1 C5 112.5(2) . . ?
C2 Ru1 C5 65.55(19) . . ?
C9 Ru1 C5 102.5(2) . . ?
C12 Ru1 C5 149.15(14) . . ?
C1 Ru1 C10 139.9(2) . . ?
C8 Ru1 C10 65.47(18) . . ?
C2 Ru1 C10 165.84(19) . . ?
C9 Ru1 C10 38.24(18) . . ?
C12 Ru1 C10 63.1(2) . . ?
C5 Ru1 C10 124.8(2) . . ?
C1 Ru1 C3 66.05(18) . . ?
C8 Ru1 C3 140.44(18) . . ?
C2 Ru1 C3 38.45(18) . . ?
C9 Ru1 C3 166.15(18) . . ?
C12 Ru1 C3 125.6(2) . . ?
C5 Ru1 C3 63.9(2) . . ?
C10 Ru1 C3 151.58(16) . . ?
C1 Ru1 C4 65.48(18) . . ?
C8 Ru1 C4 149.75(19) . . ?
C2 Ru1 C4 63.84(18) . . ?
C9 Ru1 C4 132.44(19) . . ?
C12 Ru1 C4 162.8(2) . . ?
C5 Ru1 C4 37.9(2) . . ?
C10 Ru1 C4 130.31(19) . . ?
C3 Ru1 C4 37.3(2) . . ?
C1 Ru1 C11 149.59(18) . . ?
C8 Ru1 C11 65.22(19) . . ?
C2 Ru1 C11 132.38(19) . . ?
C9 Ru1 C11 63.64(19) . . ?
C12 Ru1 C11 37.75(18) . . ?
C5 Ru1 C11 161.9(2) . . ?
C10 Ru1 C11 37.1(2) . . ?
C3 Ru1 C11 130.2(2) . . ?
C4 Ru1 C11 144.34(15) . . ?
C5 C1 C2 106.6(4) . . ?
C5 C1 C6 122.1(5) . . ?
C2 C1 C6 129.4(4) . . ?
C5 C1 Ru1 73.2(3) . . ?
C2 C1 Ru1 72.4(2) . . ?
C6 C1 Ru1 107.6(3) . . ?
C3 C2 C1 108.3(4) . . ?
C3 C2 Ru1 74.0(3) . . ?
C1 C2 Ru1 67.2(2) . . ?
C3 C2 H2 125.8 . . ?
C1 C2 H2 125.8 . . ?
Ru1 C2 H2 125.8 . . ?
C4 C3 C2 107.7(4) . . ?
C4 C3 Ru1 71.5(3) . . ?
C2 C3 Ru1 67.5(3) . . ?
C4 C3 H3 126.2 . . ?
C2 C3 H3 126.2 . . ?
Ru1 C3 H3 126.2 . . ?
C3 C4 C5 109.0(4) . . ?
C3 C4 Ru1 71.2(3) . . ?
C5 C4 Ru1 68.2(3) . . ?
C3 C4 H4 125.5 . . ?
C5 C4 H4 125.5 . . ?
Ru1 C4 H4 125.5 . . ?
C4 C5 C1 108.3(5) . . ?
C4 C5 Ru1 73.9(3) . . ?
C1 C5 Ru1 66.8(2) . . ?
C4 C5 H5 125.8 . . ?
C1 C5 H5 125.8 . . ?
Ru1 C5 H5 125.8 . . ?
C1 C6 C7 110.6(6) . . ?
C1 C6 C13 111.3(4) . . ?
C7 C6 C13 113.7(6) . . ?
C1 C6 H6 106.9 . . ?
C7 C6 H6 106.9 . . ?
C13 C6 H6 106.9 . . ?
C16 C7 C8 113.2(5) . . ?
C16 C7 C6 115.3(6) . . ?
C8 C7 C6 108.6(6) . . ?
C16 C7 H7 106.4 . . ?
C8 C7 H7 106.4 . . ?
C6 C7 H7 106.4 . . ?
C12 C8 C9 106.6(4) . . ?
C12 C8 C7 122.9(5) . . ?
C9 C8 C7 129.0(5) . . ?
C12 C8 Ru1 73.5(3) . . ?
C9 C8 Ru1 72.9(3) . . ?
C7 C8 Ru1 108.3(3) . . ?
C10 C9 C8 107.8(4) . . ?
C10 C9 Ru1 73.3(3) . . ?
C8 C9 Ru1 67.2(3) . . ?
C10 C9 H9 126.1 . . ?
C8 C9 H9 126.1 . . ?
Ru1 C9 H9 126.1 . . ?
C11 C10 C9 108.6(4) . . ?
C11 C10 Ru1 72.1(3) . . ?
C9 C10 Ru1 68.4(3) . . ?
C11 C10 H10 125.7 . . ?
C9 C10 H10 125.7 . . ?
Ru1 C10 H10 125.7 . . ?
C10 C11 C12 107.6(5) . . ?
C10 C11 Ru1 70.7(3) . . ?
C12 C11 Ru1 68.2(3) . . ?
C10 C11 H11 126.2 . . ?
C12 C11 H11 126.2 . . ?
Ru1 C11 H11 126.2 . . ?
C11 C12 C8 109.3(4) . . ?
C11 C12 Ru1 74.0(3) . . ?
C8 C12 Ru1 67.1(2) . . ?
C11 C12 H12 125.3 . . ?
C8 C12 H12 125.3 . . ?
Ru1 C12 H12 125.3 . . ?
C15 C13 C14 111.4(5) . . ?
C15 C13 C6 114.3(5) . . ?
C14 C13 C6 108.2(4) . . ?
C15 C13 H13 107.5 . . ?
C14 C13 H13 107.5 . . ?
C6 C13 H13 107.5 . . ?
C13 C14 H14A 109.5 . . ?
C13 C14 H14B 109.5 . . ?
H14A C14 H14B 109.5 . . ?
C13 C14 H14C 109.5 . . ?
H14A C14 H14C 109.5 . . ?
H14B C14 H14C 109.5 . . ?
C13 C15 H15A 109.5 . . ?
C13 C15 H15B 109.5 . . ?
H15A C15 H15B 109.5 . . ?
C13 C15 H15C 109.5 . . ?
H15A C15 H15C 109.5 . . ?
H15B C15 H15C 109.5 . . ?
C17 C16 C18 110.0(4) . . ?
C17 C16 C7 113.5(4) . . ?
C18 C16 C7 110.3(5) . . ?
C17 C16 H16 107.6 . . ?
C18 C16 H16 107.6 . . ?
C7 C16 H16 107.6 . . ?
C16 C17 H17A 109.5 . . ?
C16 C17 H17B 109.5 . . ?
H17A C17 H17B 109.5 . . ?
C16 C17 H17C 109.5 . . ?
H17A C17 H17C 109.5 . . ?
H17B C17 H17C 109.5 . . ?
C16 C18 H18A 109.5 . . ?
C16 C18 H18B 109.5 . . ?
H18A C18 H18B 109.5 . . ?
C16 C18 H18C 109.5 . . ?
H18A C18 H18C 109.5 . . ?
H18B C18 H18C 109.5 . . ?

loop_
_geom_bond_atom_site_label_1
_geom_bond_atom_site_label_2
_geom_bond_distance
_geom_bond_site_symmetry_2
_geom_bond_publ_flag
Ru1 C1 2.072(4) . ?
Ru1 C8 2.073(4) . ?
Ru1 C2 2.142(4) . ?
Ru1 C9 2.150(5) . ?
Ru1 C12 2.157(4) . ?
Ru1 C5 2.158(5) . ?
Ru1 C10 2.215(5) . ?
Ru1 C3 2.228(5) . ?
Ru1 C4 2.232(5) . ?
Ru1 C11 2.233(5) . ?
C1 C5 1.450(7) . ?
C1 C2 1.454(7) . ?
C1 C6 1.530(8) . ?
C2 C3 1.441(7) . ?
C2 H2 1.0000 . ?
C3 C4 1.425(8) . ?
C3 H3 1.0000 . ?
C4 C5 1.427(7) . ?
C4 H4 1.0000 . ?
C5 H5 1.0000 . ?
C6 C7 1.552(5) . ?
C6 C13 1.572(7) . ?
C6 H6 1.0000 . ?
C7 C16 1.538(8) . ?
C7 C8 1.542(8) . ?
C7 H7 1.0000 . ?
C8 C12 1.428(7) . ?
C8 C9 1.442(6) . ?
C9 C10 1.431(7) . ?
C9 H9 1.0000 . ?
C10 C11 1.416(8) . ?
C10 H10 1.0000 . ?
C11 C12 1.422(7) . ?
C11 H11 1.0000 . ?
C12 H12 1.0000 . ?
C13 C15 1.481(8) . ?
C13 C14 1.517(7) . ?
C13 H13 1.0000 . ?
C14 H14A 0.9800 . ?
C14 H14B 0.9800 . ?
C14 H14C 0.9800 . ?
C15 H15A 0.9800 . ?
C15 H15B 0.9800 . ?
C15 H15C 0.9800 . ?
C16 C17 1.515(7) . ?
C16 C18 1.520(7) . ?
C16 H16 1.0000 . ?
C17 H17A 0.9800 . ?
C17 H17B 0.9800 . ?
C17 H17C 0.9800 . ?
C18 H18A 0.9800 . ?
C18 H18B 0.9800 . ?
C18 H18C 0.9800 . ?

loop_
_geom_torsion_atom_site_label_1
_geom_torsion_atom_site_label_2
_geom_torsion_atom_site_label_3
_geom_torsion_atom_site_label_4
_geom_torsion
_geom_torsion_site_symmetry_1
_geom_torsion_site_symmetry_2
_geom_torsion_site_symmetry_3
_geom_torsion_site_symmetry_4
_geom_torsion_publ_flag
C8 Ru1 C1 C5 -132.0(3) . . . . ?
C2 Ru1 C1 C5 114.1(4) . . . . ?
C9 Ru1 C1 C5 -95.0(3) . . . . ?
C12 Ru1 C1 C5 -162.3(4) . . . . ?
C10 Ru1 C1 C5 -87.9(4) . . . . ?
C3 Ru1 C1 C5 77.3(3) . . . . ?
C4 Ru1 C1 C5 36.3(3) . . . . ?
C11 Ru1 C1 C5 -153.0(4) . . . . ?
C8 Ru1 C1 C2 113.9(3) . . . . ?
C9 Ru1 C1 C2 150.9(3) . . . . ?
C12 Ru1 C1 C2 83.6(3) . . . . ?
C5 Ru1 C1 C2 -114.1(4) . . . . ?
C10 Ru1 C1 C2 158.0(3) . . . . ?
C3 Ru1 C1 C2 -36.8(3) . . . . ?
C4 Ru1 C1 C2 -77.8(3) . . . . ?
C11 Ru1 C1 C2 92.9(4) . . . . ?
C8 Ru1 C1 C6 -12.8(4) . . . . ?
C2 Ru1 C1 C6 -126.8(5) . . . . ?
C9 Ru1 C1 C6 24.1(4) . . . . ?
C12 Ru1 C1 C6 -43.2(4) . . . . ?
C5 Ru1 C1 C6 119.1(5) . . . . ?
C10 Ru1 C1 C6 31.2(5) . . . . ?
C3 Ru1 C1 C6 -163.6(4) . . . . ?
C4 Ru1 C1 C6 155.4(4) . . . . ?
C11 Ru1 C1 C6 -33.9(6) . . . . ?
C5 C1 C2 C3 -2.7(5) . . . . ?
C6 C1 C2 C3 161.6(5) . . . . ?
Ru1 C1 C2 C3 63.0(3) . . . . ?
C5 C1 C2 Ru1 -65.8(3) . . . . ?
C6 C1 C2 Ru1 98.6(5) . . . . ?
C1 Ru1 C2 C3 -118.4(4) . . . . ?
C8 Ru1 C2 C3 172.5(3) . . . . ?
C9 Ru1 C2 C3 -161.1(3) . . . . ?
C12 Ru1 C2 C3 132.1(3) . . . . ?
C5 Ru1 C2 C3 -78.2(3) . . . . ?
C10 Ru1 C2 C3 142.1(8) . . . . ?
C4 Ru1 C2 C3 -36.2(3) . . . . ?
C11 Ru1 C2 C3 104.8(3) . . . . ?
C8 Ru1 C2 C1 -69.1(2) . . . . ?
C9 Ru1 C2 C1 -42.8(4) . . . . ?
C12 Ru1 C2 C1 -109.5(3) . . . . ?
C5 Ru1 C2 C1 40.2(3) . . . . ?
C10 Ru1 C2 C1 -99.5(8) . . . . ?
C3 Ru1 C2 C1 118.4(4) . . . . ?
C4 Ru1 C2 C1 82.2(3) . . . . ?
C11 Ru1 C2 C1 -136.8(3) . . . . ?
C1 C2 C3 C4 1.8(5) . . . . ?
Ru1 C2 C3 C4 60.6(3) . . . . ?
C1 C2 C3 Ru1 -58.7(3) . . . . ?
C1 Ru1 C3 C4 -80.4(3) . . . . ?
C8 Ru1 C3 C4 -130.5(3) . . . . ?
C2 Ru1 C3 C4 -119.0(4) . . . . ?
C9 Ru1 C3 C4 -47.5(9) . . . . ?
C12 Ru1 C3 C4 178.3(3) . . . . ?
C5 Ru1 C3 C4 -36.1(3) . . . . ?
C10 Ru1 C3 C4 79.4(6) . . . . ?
C11 Ru1 C3 C4 130.2(3) . . . . ?
C1 Ru1 C3 C2 38.5(3) . . . . ?
C8 Ru1 C3 C2 -11.5(4) . . . . ?
C9 Ru1 C3 C2 71.5(8) . . . . ?
C12 Ru1 C3 C2 -62.7(3) . . . . ?
C5 Ru1 C3 C2 82.9(3) . . . . ?
C10 Ru1 C3 C2 -161.6(4) . . . . ?
C4 Ru1 C3 C2 119.0(4) . . . . ?
C11 Ru1 C3 C2 -110.8(3) . . . . ?
C2 C3 C4 C5 -0.2(5) . . . . ?
Ru1 C3 C4 C5 57.9(3) . . . . ?
C2 C3 C4 Ru1 -58.1(3) . . . . ?
C1 Ru1 C4 C3 82.1(3) . . . . ?
C8 Ru1 C4 C3 105.9(4) . . . . ?
C2 Ru1 C4 C3 37.3(3) . . . . ?
C9 Ru1 C4 C3 166.2(3) . . . . ?
C12 Ru1 C4 C3 -4.7(7) . . . . ?
C5 Ru1 C4 C3 120.4(4) . . . . ?
C10 Ru1 C4 C3 -142.2(3) . . . . ?
C11 Ru1 C4 C3 -89.8(4) . . . . ?
C1 Ru1 C4 C5 -38.3(3) . . . . ?
C8 Ru1 C4 C5 -14.6(5) . . . . ?
C2 Ru1 C4 C5 -83.1(3) . . . . ?
C9 Ru1 C4 C5 45.7(4) . . . . ?
C12 Ru1 C4 C5 -125.1(6) . . . . ?
C10 Ru1 C4 C5 97.4(4) . . . . ?
C3 Ru1 C4 C5 -120.4(4) . . . . ?
C11 Ru1 C4 C5 149.7(4) . . . . ?
C3 C4 C5 C1 -1.5(6) . . . . ?
Ru1 C4 C5 C1 58.1(3) . . . . ?
C3 C4 C5 Ru1 -59.7(4) . . . . ?
C2 C1 C5 C4 2.6(5) . . . . ?
C6 C1 C5 C4 -163.1(4) . . . . ?
Ru1 C1 C5 C4 -62.6(3) . . . . ?
C2 C1 C5 Ru1 65.2(3) . . . . ?
C6 C1 C5 Ru1 -100.5(4) . . . . ?
C1 Ru1 C5 C4 118.7(4) . . . . ?
C8 Ru1 C5 C4 172.1(3) . . . . ?
C2 Ru1 C5 C4 78.2(3) . . . . ?
C9 Ru1 C5 C4 -147.2(3) . . . . ?
C12 Ru1 C5 C4 151.8(4) . . . . ?
C10 Ru1 C5 C4 -112.9(3) . . . . ?
C3 Ru1 C5 C4 35.5(3) . . . . ?
C11 Ru1 C5 C4 -109.0(6) . . . . ?
C8 Ru1 C5 C1 53.5(3) . . . . ?
C2 Ru1 C5 C1 -40.5(3) . . . . ?
C9 Ru1 C5 C1 94.1(3) . . . . ?
C12 Ru1 C5 C1 33.2(7) . . . . ?
C10 Ru1 C5 C1 128.4(3) . . . . ?
C3 Ru1 C5 C1 -83.1(3) . . . . ?
C4 Ru1 C5 C1 -118.7(4) . . . . ?
C11 Ru1 C5 C1 132.3(6) . . . . ?
C5 C1 C6 C7 117.1(5) . . . . ?
C2 C1 C6 C7 -45.1(7) . . . . ?
Ru1 C1 C6 C7 36.3(5) . . . . ?
C5 C1 C6 C13 -115.4(5) . . . . ?
C2 C1 C6 C13 82.4(6) . . . . ?
Ru1 C1 C6 C13 163.7(4) . . . . ?
C1 C6 C7 C16 -176.3(5) . . . . ?
C13 C6 C7 C16 57.5(5) . . . . ?
C1 C6 C7 C8 -48.1(5) . . . . ?
C13 C6 C7 C8 -174.2(5) . . . . ?
C16 C7 C8 C12 -113.4(6) . . . . ?
C6 C7 C8 C12 117.1(5) . . . . ?
C16 C7 C8 C9 82.2(7) . . . . ?
C6 C7 C8 C9 -47.3(7) . . . . ?
C16 C7 C8 Ru1 164.7(4) . . . . ?
C6 C7 C8 Ru1 35.3(5) . . . . ?
C1 Ru1 C8 C12 -132.6(3) . . . . ?
C2 Ru1 C8 C12 -95.3(3) . . . . ?
C9 Ru1 C8 C12 113.7(4) . . . . ?
C5 Ru1 C8 C12 -163.7(3) . . . . ?
C10 Ru1 C8 C12 76.9(3) . . . . ?
C3 Ru1 C8 C12 -88.0(4) . . . . ?
C4 Ru1 C8 C12 -154.1(4) . . . . ?
C11 Ru1 C8 C12 35.9(3) . . . . ?
C1 Ru1 C8 C9 113.7(3) . . . . ?
C2 Ru1 C8 C9 151.0(3) . . . . ?
C12 Ru1 C8 C9 -113.7(4) . . . . ?
C5 Ru1 C8 C9 82.5(3) . . . . ?
C10 Ru1 C8 C9 -36.9(3) . . . . ?
C3 Ru1 C8 C9 158.3(3) . . . . ?
C4 Ru1 C8 C9 92.1(4) . . . . ?
C11 Ru1 C8 C9 -77.9(3) . . . . ?
C1 Ru1 C8 C7 -12.6(4) . . . . ?
C2 Ru1 C8 C7 24.7(4) . . . . ?
C9 Ru1 C8 C7 -126.3(5) . . . . ?
C12 Ru1 C8 C7 119.9(5) . . . . ?
C5 Ru1 C8 C7 -43.8(4) . . . . ?
C10 Ru1 C8 C7 -163.2(4) . . . . ?
C3 Ru1 C8 C7 31.9(5) . . . . ?
C4 Ru1 C8 C7 -34.2(6) . . . . ?
C11 Ru1 C8 C7 155.8(4) . . . . ?
C12 C8 C9 C10 -3.8(5) . . . . ?
C7 C8 C9 C10 162.5(5) . . . . ?
Ru1 C8 C9 C10 62.5(3) . . . . ?
C12 C8 C9 Ru1 -66.3(3) . . . . ?
C7 C8 C9 Ru1 100.0(5) . . . . ?
C1 Ru1 C9 C10 172.6(3) . . . . ?
C8 Ru1 C9 C10 -118.2(4) . . . . ?
C2 Ru1 C9 C10 -160.7(3) . . . . ?
C12 Ru1 C9 C10 -78.2(3) . . . . ?
C5 Ru1 C9 C10 131.6(3) . . . . ?
C3 Ru1 C9 C10 142.1(7) . . . . ?
C4 Ru1 C9 C10 104.8(3) . . . . ?
C11 Ru1 C9 C10 -36.0(3) . . . . ?
C1 Ru1 C9 C8 -69.2(2) . . . . ?
C2 Ru1 C9 C8 -42.5(4) . . . . ?
C12 Ru1 C9 C8 40.0(3) . . . . ?
C5 Ru1 C9 C8 -110.2(3) . . . . ?
C10 Ru1 C9 C8 118.2(4) . . . . ?
C3 Ru1 C9 C8 -99.8(8) . . . . ?
C4 Ru1 C9 C8 -137.0(3) . . . . ?
C11 Ru1 C9 C8 82.2(3) . . . . ?
C8 C9 C10 C11 2.6(5) . . . . ?
Ru1 C9 C10 C11 61.2(4) . . . . ?
C8 C9 C10 Ru1 -58.6(3) . . . . ?
C1 Ru1 C10 C11 -130.5(3) . . . . ?
C8 Ru1 C10 C11 -80.8(3) . . . . ?
C2 Ru1 C10 C11 -47.9(9) . . . . ?
C9 Ru1 C10 C11 -119.2(4) . . . . ?
C12 Ru1 C10 C11 -36.9(3) . . . . ?
C5 Ru1 C10 C11 178.0(3) . . . . ?
C3 Ru1 C10 C11 78.8(6) . . . . ?
C4 Ru1 C10 C11 130.1(3) . . . . ?
C1 Ru1 C10 C9 -11.3(4) . . . . ?
C8 Ru1 C10 C9 38.4(3) . . . . ?
C2 Ru1 C10 C9 71.3(8) . . . . ?
C12 Ru1 C10 C9 82.3(3) . . . . ?
C5 Ru1 C10 C9 -62.8(3) . . . . ?
C3 Ru1 C10 C9 -162.0(4) . . . . ?
C4 Ru1 C10 C9 -110.7(3) . . . . ?
C11 Ru1 C10 C9 119.2(4) . . . . ?
C9 C10 C11 C12 -0.4(6) . . . . ?
Ru1 C10 C11 C12 58.5(4) . . . . ?
C9 C10 C11 Ru1 -58.9(3) . . . . ?
C1 Ru1 C11 C10 104.8(4) . . . . ?
C8 Ru1 C11 C10 81.5(3) . . . . ?
C2 Ru1 C11 C10 165.8(3) . . . . ?
C9 Ru1 C11 C10 37.1(3) . . . . ?
C12 Ru1 C11 C10 118.9(5) . . . . ?
C5 Ru1 C11 C10 -5.3(7) . . . . ?
C3 Ru1 C11 C10 -142.3(3) . . . . ?
C4 Ru1 C11 C10 -89.9(5) . . . . ?
C1 Ru1 C11 C12 -14.2(6) . . . . ?
C8 Ru1 C11 C12 -37.4(3) . . . . ?
C2 Ru1 C11 C12 46.9(4) . . . . ?
C9 Ru1 C11 C12 -81.8(3) . . . . ?
C5 Ru1 C11 C12 -124.2(6) . . . . ?
C10 Ru1 C11 C12 -118.9(5) . . . . ?
C3 Ru1 C11 C12 98.8(4) . . . . ?
C4 Ru1 C11 C12 151.2(4) . . . . ?
C10 C11 C12 C8 -2.0(6) . . . . ?
Ru1 C11 C12 C8 58.1(3) . . . . ?
C10 C11 C12 Ru1 -60.1(4) . . . . ?
C9 C8 C12 C11 3.6(5) . . . . ?
C7 C8 C12 C11 -163.8(5) . . . . ?
Ru1 C8 C12 C11 -62.3(4) . . . . ?
C9 C8 C12 Ru1 65.9(3) . . . . ?
C7 C8 C12 Ru1 -101.5(4) . . . . ?
C1 Ru1 C12 C11 172.3(3) . . . . ?
C8 Ru1 C12 C11 119.6(5) . . . . ?
C2 Ru1 C12 C11 -146.4(3) . . . . ?
C9 Ru1 C12 C11 79.1(3) . . . . ?
C5 Ru1 C12 C11 149.9(4) . . . . ?
C10 Ru1 C12 C11 36.3(3) . . . . ?
C3 Ru1 C12 C11 -111.9(3) . . . . ?
C4 Ru1 C12 C11 -108.4(6) . . . . ?
C1 Ru1 C12 C8 52.7(3) . . . . ?
C2 Ru1 C12 C8 94.0(3) . . . . ?
C9 Ru1 C12 C8 -40.5(3) . . . . ?
C5 Ru1 C12 C8 30.3(7) . . . . ?
C10 Ru1 C12 C8 -83.3(3) . . . . ?
C3 Ru1 C12 C8 128.5(3) . . . . ?
C4 Ru1 C12 C8 132.0(6) . . . . ?
C11 Ru1 C12 C8 -119.6(5) . . . . ?
C1 C6 C13 C15 -64.4(6) . . . . ?
C7 C6 C13 C15 61.4(6) . . . . ?
C1 C6 C13 C14 60.4(6) . . . . ?
C7 C6 C13 C14 -173.8(5) . . . . ?
C8 C7 C16 C17 -61.0(7) . . . . ?
C6 C7 C16 C17 65.0(6) . . . . ?
C8 C7 C16 C18 63.0(6) . . . . ?
C6 C7 C16 C18 -171.0(5) . . . . ?
